data_4516721
loop_
_publ_author_name
'Bose, Shubhankar Kumar'
'Brand, Simon'
'Omoregie, Helen Oluwatola'
'Haehnel, Martin'
'Maier, Jonathan'
'Bringmann, Gerhard'
'Marder, Todd B.'

_publ_section_title
;
 Highly Efficient Synthesis of Alkylboronate Esters via Cu(II)-Catalyzed
 Borylation of Unactivated Alkyl Bromides and Chlorides in Air
;
_journal_issue 12
_journal_name_full 'ACS Catalysis'
_journal_page_first 8332
_journal_paper_doi 10.1021/acscatal.6b02918
_journal_volume 6
_journal_year 2016
_chemical_formula_moiety 'C22 H14 Br Cu F3 N2 O2'
_chemical_formula_sum 'C22 H14 Br Cu F3 N2 O2'
_chemical_formula_weight 538.80
_space_group_crystal_system monoclinic
_space_group_IT_number 14
_space_group_name_Hall '-P 2ybc'
_space_group_name_H-M_alt 'P 1 21/c 1'
_atom_sites_solution_hydrogens geom
_atom_sites_solution_secondary iterative
_audit_creation_method SHELXL-2014/7
_cell_angle_alpha 90
_cell_angle_beta 116.537(3)
_cell_angle_gamma 90
_cell_formula_units_Z 4
_cell_length_a 12.615(3)
_cell_length_b 13.308(3)
_cell_length_c 13.396(3)
_cell_measurement_reflns_used 9878
_cell_measurement_temperature 168(2)
_cell_measurement_theta_max 28.55
_cell_measurement_theta_min 2.29
_cell_volume 2012.0(8)
_computing_cell_refinement 'Saint+ ver. V8.34A (Bruker AXS)'
_computing_data_collection 'Smart NT ver. 5.63 (Bruker AXS)'
_computing_data_reduction 'Saint+ ver. V8.34A (Bruker AXS)'
_computing_molecular_graphics 'ShelXLe (Huebschle et all, 2011)'
_computing_publication_material 'SHELXL-2014/7 (Sheldrick, 2014)'
_computing_structure_refinement 'SHELXL-2014/7 (Sheldrick, 2014)'
_computing_structure_solution 'SHELXT (Sheldrick, 2012)'
_diffrn_ambient_temperature 168(2)
_diffrn_detector 'CCD area detector (Apex1)'
_diffrn_detector_area_resol_mean 8.333
_diffrn_measured_fraction_theta_full 1.000
_diffrn_measured_fraction_theta_max 1.000
_diffrn_measurement_device_type 'Bruker SMART-APEX'
_diffrn_measurement_method '\w scans'
_diffrn_radiation_type MoK\a
_diffrn_radiation_wavelength 0.71073
_diffrn_reflns_av_R_equivalents 0.0304
_diffrn_reflns_av_unetI/netI 0.0207
_diffrn_reflns_Laue_measured_fraction_full 1.000
_diffrn_reflns_Laue_measured_fraction_max 1.000
_diffrn_reflns_limit_h_max 16
_diffrn_reflns_limit_h_min -16
_diffrn_reflns_limit_k_max 17
_diffrn_reflns_limit_k_min -17
_diffrn_reflns_limit_l_max 17
_diffrn_reflns_limit_l_min -17
_diffrn_reflns_number 30049
_diffrn_reflns_point_group_measured_fraction_full 1.000
_diffrn_reflns_point_group_measured_fraction_max 1.000
_diffrn_reflns_theta_full 25.242
_diffrn_reflns_theta_max 26.999
_diffrn_reflns_theta_min 2.287
_diffrn_source 'sealed tube'
_exptl_absorpt_coefficient_mu 3.121
_exptl_absorpt_correction_T_max 0.7458
_exptl_absorpt_correction_T_min 0.4122
_exptl_absorpt_correction_type multi-scan
_exptl_absorpt_process_details 'SadAbs 2014/5 (Bruker AXS)'
_exptl_crystal_colour green
_exptl_crystal_density_diffrn 1.779
_exptl_crystal_description block
_exptl_crystal_F_000 1068
_exptl_crystal_size_max 0.400
_exptl_crystal_size_mid 0.400
_exptl_crystal_size_min 0.400
_refine_diff_density_max 0.513
_refine_diff_density_min -0.349
_refine_diff_density_rms 0.085
_refine_ls_extinction_method none
_refine_ls_goodness_of_fit_ref 1.038
_refine_ls_hydrogen_treatment constr
_refine_ls_matrix_type full
_refine_ls_number_parameters 280
_refine_ls_number_reflns 4392
_refine_ls_number_restraints 0
_refine_ls_restrained_S_all 1.038
_refine_ls_R_factor_all 0.0297
_refine_ls_R_factor_gt 0.0244
_refine_ls_shift/su_max 0.001
_refine_ls_shift/su_mean 0.000
_refine_ls_structure_factor_coef Fsqd
_refine_ls_weighting_details 'w=1/[\s^2^(Fo^2^)+(0.0345P)^2^+0.9459P] where P=(Fo^2^+2Fc^2^)/3'
_refine_ls_weighting_scheme calc
_refine_ls_wR_factor_gt 0.0625
_refine_ls_wR_factor_ref 0.0650
_reflns_Friedel_coverage 0.000
_reflns_number_gt 3872
_reflns_number_total 4392
_reflns_threshold_expression 'I > 2\s(I)'
_cod_data_source_file cs6b02918_si_002.cif
_cod_data_source_block MaHa144_multiscan_a
_cod_original_cell_volume 2012.0(7)
_cod_original_sg_symbol_H-M 'P 21/c'
_cod_database_code 4516721
_shelx_shelxl_version_number 2014/7
_shelx_space_group_comment
;
The symmetry employed for this shelxl refinement is uniquely defined
by the following loop, which should always be used as a source of
symmetry information in preference to the above space-group names.
They are only intended as comments.
;
_shelx_estimated_absorpt_t_min 0.368
_shelx_estimated_absorpt_t_max 0.368

loop_
_space_group_symop_operation_xyz
'x, y, z'
'-x, y+1/2, -z+1/2'
'-x, -y, -z'
'x, -y-1/2, z-1/2'

loop_
_atom_site_label
_atom_site_type_symbol
_atom_site_fract_x
_atom_site_fract_y
_atom_site_fract_z
_atom_site_U_iso_or_equiv
_atom_site_adp_type
_atom_site_occupancy
_atom_site_site_symmetry_order
_atom_site_calc_flag
_atom_site_refinement_flags_posn
_atom_site_refinement_flags_adp
Br1 Br 0.66530(2) 0.48072(2) 0.25229(2) 0.03009(7) Uani 1 1 d . .
Cu1 Cu 0.64849(2) 0.49096(2) 0.44085(2) 0.02633(7) Uani 1 1 d . .
F1 F 0.76444(14) 0.81644(11) 0.55670(13) 0.0661(4) Uani 1 1 d . .
F2 F 0.77614(14) 0.79661(11) 0.40371(15) 0.0632(4) Uani 1 1 d . .
F3 F 0.63334(12) 0.88043(9) 0.40607(15) 0.0619(4) Uani 1 1 d . .
O1 O 0.69753(12) 0.62908(10) 0.47999(12) 0.0345(3) Uani 1 1 d . .
O2 O 0.48152(12) 0.52838(9) 0.37006(11) 0.0282(3) Uani 1 1 d . .
N1 N 0.81350(14) 0.44611(13) 0.54261(13) 0.0308(3) Uani 1 1 d . .
N2 N 0.61299(15) 0.34504(12) 0.45093(13) 0.0286(3) Uani 1 1 d . .
C1 C 0.63086(17) 0.70133(13) 0.42649(16) 0.0271(4) Uani 1 1 d . .
C2 C 0.70015(18) 0.79986(15) 0.44796(19) 0.0380(5) Uani 1 1 d . .
C3 C 0.51307(16) 0.70188(13) 0.35429(15) 0.0263(4) Uani 1 1 d . .
H3 H 0.4775 0.7632 0.3187 0.032 Uiso 1 1 calc R U
C4 C 0.44150(16) 0.61399(13) 0.33025(14) 0.0232(3) Uani 1 1 d . .
C5 C 0.31206(16) 0.62023(14) 0.25520(14) 0.0243(4) Uani 1 1 d . .
C6 C 0.24702(18) 0.53137(15) 0.22159(18) 0.0338(4) Uani 1 1 d . .
H6 H 0.2854 0.4686 0.2473 0.041 Uiso 1 1 calc R U
C7 C 0.1271(2) 0.53434(18) 0.1510(2) 0.0427(5) Uani 1 1 d . .
H7 H 0.0835 0.4734 0.1281 0.051 Uiso 1 1 calc R U
C8 C 0.06976(19) 0.62498(18) 0.11347(18) 0.0410(5) Uani 1 1 d . .
H8 H -0.0129 0.6265 0.0653 0.049 Uiso 1 1 calc R U
C9 C 0.13358(18) 0.71372(16) 0.14649(17) 0.0355(4) Uani 1 1 d . .
H9 H 0.0944 0.7763 0.1210 0.043 Uiso 1 1 calc R U
C10 C 0.25400(17) 0.71176(14) 0.21637(15) 0.0288(4) Uani 1 1 d . .
H10 H 0.2973 0.7729 0.2380 0.035 Uiso 1 1 calc R U
C11 C 0.91252(19) 0.49949(18) 0.58400(18) 0.0392(5) Uani 1 1 d . .
H11 H 0.9077 0.5697 0.5699 0.047 Uiso 1 1 calc R U
C12 C 1.0230(2) 0.4571(2) 0.64703(19) 0.0482(6) Uani 1 1 d . .
H12 H 1.0924 0.4974 0.6743 0.058 Uiso 1 1 calc R U
C13 C 1.0307(2) 0.3557(2) 0.66954(19) 0.0516(7) Uani 1 1 d . .
H13 H 1.1058 0.3258 0.7132 0.062 Uiso 1 1 calc R U
C14 C 0.9281(2) 0.29656(18) 0.62819(17) 0.0424(5) Uani 1 1 d . .
C15 C 0.82051(19) 0.34585(15) 0.56334(15) 0.0327(4) Uani 1 1 d . .
C16 C 0.9232(3) 0.1901(2) 0.6451(2) 0.0536(7) Uani 1 1 d . .
H16 H 0.9943 0.1554 0.6910 0.064 Uiso 1 1 calc R U
C17 C 0.8210(3) 0.13834(18) 0.5980(2) 0.0528(7) Uani 1 1 d . .
H17 H 0.8217 0.0680 0.6105 0.063 Uiso 1 1 calc R U
C18 C 0.71184(19) 0.29117(14) 0.51368(15) 0.0309(4) Uani 1 1 d . .
C19 C 0.7109(2) 0.18695(15) 0.52915(17) 0.0397(5) Uani 1 1 d . .
C20 C 0.6009(2) 0.13827(15) 0.47403(19) 0.0458(6) Uani 1 1 d . .
H20 H 0.5954 0.0677 0.4815 0.055 Uiso 1 1 calc R U
C21 C 0.5023(2) 0.19241(16) 0.40998(18) 0.0428(6) Uani 1 1 d . .
H21 H 0.4279 0.1597 0.3719 0.051 Uiso 1 1 calc R U
C22 C 0.51085(19) 0.29676(15) 0.40042(16) 0.0348(5) Uani 1 1 d . .
H22 H 0.4412 0.3339 0.3563 0.042 Uiso 1 1 calc R U

loop_
_atom_site_aniso_label
_atom_site_aniso_U_11
_atom_site_aniso_U_22
_atom_site_aniso_U_33
_atom_site_aniso_U_23
_atom_site_aniso_U_13
_atom_site_aniso_U_12
Br1 0.03440(12) 0.02684(11) 0.02953(11) 0.00378(7) 0.01473(9) 0.00362(7)
Cu1 0.02694(13) 0.02008(12) 0.02789(13) 0.00031(8) 0.00858(10) -0.00276(8)
F1 0.0714(10) 0.0507(9) 0.0541(9) -0.0196(7) 0.0082(8) -0.0303(8)
F2 0.0613(9) 0.0454(8) 0.1042(13) -0.0077(8) 0.0561(9) -0.0185(7)
F3 0.0457(8) 0.0217(6) 0.1036(12) 0.0007(7) 0.0202(8) -0.0074(5)
O1 0.0314(7) 0.0242(7) 0.0394(8) -0.0038(6) 0.0080(6) -0.0058(5)
O2 0.0288(7) 0.0212(6) 0.0333(7) -0.0004(5) 0.0125(6) -0.0035(5)
N1 0.0320(9) 0.0343(9) 0.0247(8) 0.0025(7) 0.0114(7) 0.0008(7)
N2 0.0397(9) 0.0232(8) 0.0250(8) -0.0008(6) 0.0163(7) -0.0034(7)
C1 0.0325(10) 0.0210(9) 0.0299(9) -0.0056(7) 0.0157(8) -0.0058(7)
C2 0.0343(11) 0.0285(10) 0.0491(13) -0.0057(9) 0.0167(10) -0.0081(8)
C3 0.0318(10) 0.0204(8) 0.0281(9) -0.0015(7) 0.0146(8) -0.0037(7)
C4 0.0293(9) 0.0218(8) 0.0226(8) -0.0038(7) 0.0152(7) -0.0026(7)
C5 0.0275(9) 0.0258(9) 0.0240(9) -0.0030(7) 0.0154(7) -0.0022(7)
C6 0.0315(10) 0.0287(10) 0.0406(11) -0.0058(8) 0.0154(9) -0.0047(8)
C7 0.0340(11) 0.0432(12) 0.0488(13) -0.0080(10) 0.0165(10) -0.0108(9)
C8 0.0269(10) 0.0567(14) 0.0371(11) -0.0053(10) 0.0123(9) -0.0003(9)
C9 0.0363(11) 0.0409(11) 0.0315(10) 0.0019(8) 0.0170(9) 0.0094(9)
C10 0.0335(10) 0.0282(9) 0.0283(9) -0.0012(7) 0.0170(8) 0.0001(8)
C11 0.0324(11) 0.0501(13) 0.0323(11) 0.0014(9) 0.0119(9) -0.0044(9)
C12 0.0324(11) 0.0745(17) 0.0340(12) 0.0005(11) 0.0114(10) -0.0002(11)
C13 0.0385(13) 0.084(2) 0.0300(11) 0.0068(12) 0.0131(10) 0.0230(13)
C14 0.0515(13) 0.0528(13) 0.0263(10) 0.0087(9) 0.0203(10) 0.0218(11)
C15 0.0428(11) 0.0365(11) 0.0224(9) 0.0044(8) 0.0177(9) 0.0092(9)
C16 0.0729(18) 0.0564(15) 0.0383(13) 0.0178(11) 0.0309(13) 0.0378(14)
C17 0.095(2) 0.0340(12) 0.0431(13) 0.0137(10) 0.0434(14) 0.0261(13)
C18 0.0502(12) 0.0259(9) 0.0225(9) 0.0024(7) 0.0214(9) 0.0052(8)
C19 0.0736(16) 0.0267(10) 0.0319(11) 0.0036(8) 0.0355(11) 0.0089(10)
C20 0.0907(19) 0.0211(10) 0.0440(13) -0.0028(9) 0.0466(13) -0.0035(11)
C21 0.0710(16) 0.0285(10) 0.0392(12) -0.0108(9) 0.0338(12) -0.0181(10)
C22 0.0473(12) 0.0288(10) 0.0310(10) -0.0052(8) 0.0199(10) -0.0104(9)

loop_
_atom_type_symbol
_atom_type_description
_atom_type_scat_dispersion_real
_atom_type_scat_dispersion_imag
_atom_type_scat_source
C C 0.0033 0.0016 'International Tables Vol C Tables 4.2.6.8 and 6.1.1.4'
H H 0.0000 0.0000 'International Tables Vol C Tables 4.2.6.8 and 6.1.1.4'
N N 0.0061 0.0033 'International Tables Vol C Tables 4.2.6.8 and 6.1.1.4'
O O 0.0106 0.0060 'International Tables Vol C Tables 4.2.6.8 and 6.1.1.4'
F F 0.0171 0.0103 'International Tables Vol C Tables 4.2.6.8 and 6.1.1.4'
Cu Cu 0.3201 1.2651 'International Tables Vol C Tables 4.2.6.8 and 6.1.1.4'
Br Br -0.2901 2.4595 'International Tables Vol C Tables 4.2.6.8 and 6.1.1.4'

loop_
_geom_angle_atom_site_label_1
_geom_angle_atom_site_label_2
_geom_angle_atom_site_label_3
_geom_angle
O1 Cu1 O2 91.97(6)
O1 Cu1 N1 89.39(6)
O2 Cu1 N1 167.38(6)
O1 Cu1 N2 162.30(6)
O2 Cu1 N2 93.14(6)
N1 Cu1 N2 82.04(7)
O1 Cu1 Br1 98.98(4)
O2 Cu1 Br1 94.55(4)
N1 Cu1 Br1 97.64(5)
N2 Cu1 Br1 97.49(4)
C1 O1 Cu1 121.07(12)
C4 O2 Cu1 125.23(12)
C11 N1 C15 118.59(18)
C11 N1 Cu1 128.62(15)
C15 N1 Cu1 112.64(13)
C22 N2 C18 118.42(17)
C22 N2 Cu1 129.02(14)
C18 N2 Cu1 112.42(13)
O1 C1 C3 129.99(17)
O1 C1 C2 111.39(16)
C3 C1 C2 118.60(17)
F3 C2 F1 106.90(18)
F3 C2 F2 106.60(19)
F1 C2 F2 106.50(18)
F3 C2 C1 114.35(17)
F1 C2 C1 111.42(18)
F2 C2 C1 110.63(17)
C1 C3 C4 122.41(17)
C1 C3 H3 118.8
C4 C3 H3 118.8
O2 C4 C3 123.49(17)
O2 C4 C5 116.49(15)
C3 C4 C5 120.02(16)
C6 C5 C10 118.97(17)
C6 C5 C4 118.71(17)
C10 C5 C4 122.31(16)
C7 C6 C5 120.2(2)
C7 C6 H6 119.9
C5 C6 H6 119.9
C8 C7 C6 120.6(2)
C8 C7 H7 119.7
C6 C7 H7 119.7
C7 C8 C9 119.56(19)
C7 C8 H8 120.2
C9 C8 H8 120.2
C10 C9 C8 120.4(2)
C10 C9 H9 119.8
C8 C9 H9 119.8
C9 C10 C5 120.20(18)
C9 C10 H10 119.9
C5 C10 H10 119.9
N1 C11 C12 122.7(2)
N1 C11 H11 118.7
C12 C11 H11 118.7
C13 C12 C11 119.1(2)
C13 C12 H12 120.5
C11 C12 H12 120.5
C12 C13 C14 120.1(2)
C12 C13 H13 119.9
C14 C13 H13 119.9
C13 C14 C15 116.7(2)
C13 C14 C16 126.0(2)
C15 C14 C16 117.3(2)
N1 C15 C14 122.8(2)
N1 C15 C18 116.39(18)
C14 C15 C18 120.8(2)
C17 C16 C14 122.0(2)
C17 C16 H16 119.0
C14 C16 H16 119.0
C16 C17 C19 121.4(2)
C16 C17 H17 119.3
C19 C17 H17 119.3
N2 C18 C19 123.2(2)
N2 C18 C15 116.44(17)
C19 C18 C15 120.3(2)
C18 C19 C20 116.7(2)
C18 C19 C17 118.1(2)
C20 C19 C17 125.1(2)
C21 C20 C19 119.84(19)
C21 C20 H20 120.1
C19 C20 H20 120.1
C20 C21 C22 119.7(2)
C20 C21 H21 120.1
C22 C21 H21 120.1
N2 C22 C21 122.1(2)
N2 C22 H22 119.0
C21 C22 H22 119.0

loop_
_geom_bond_atom_site_label_1
_geom_bond_atom_site_label_2
_geom_bond_distance
Br1 Cu1 2.6311(6)
Cu1 O1 1.9355(14)
Cu1 O2 1.9491(14)
Cu1 N1 2.0030(17)
Cu1 N2 2.0110(16)
F1 C2 1.331(3)
F2 C2 1.334(3)
F3 C2 1.324(2)
O1 C1 1.268(2)
O2 C4 1.264(2)
N1 C11 1.324(3)
N1 C15 1.358(3)
N2 C22 1.324(3)
N2 C18 1.356(3)
C1 C3 1.364(3)
C1 C2 1.530(3)
C3 C4 1.424(2)
C3 H3 0.9500
C4 C5 1.489(3)
C5 C6 1.394(3)
C5 C10 1.397(3)
C6 C7 1.381(3)
C6 H6 0.9500
C7 C8 1.380(3)
C7 H7 0.9500
C8 C9 1.386(3)
C8 H8 0.9500
C9 C10 1.384(3)
C9 H9 0.9500
C10 H10 0.9500
C11 C12 1.386(3)
C11 H11 0.9500
C12 C13 1.376(4)
C12 H12 0.9500
C13 C14 1.400(4)
C13 H13 0.9500
C14 C15 1.405(3)
C14 C16 1.441(4)
C15 C18 1.427(3)
C16 C17 1.345(4)
C16 H16 0.9500
C17 C19 1.433(4)
C17 H17 0.9500
C18 C19 1.403(3)
C19 C20 1.405(3)
C20 C21 1.360(4)
C20 H20 0.9500
C21 C22 1.403(3)
C21 H21 0.9500
C22 H22 0.9500
